data_1571376
loop_
_publ_author_name
'Boro, Mridul'
'Baishya, Trishnajyoti'
'Frontera, Antonio'
'Barcel\'o-Oliver, Miquel'
'Bhattacharyya, Manjit K.'

_publ_section_title
;
 Energetic Features of H-Bonded and \p-Stacked Assemblies in
 Pyrazole-Based Coordination Compounds of Mn(II) and Cu(II): Experimental
 and Theoretical Studies
;
_journal_issue 4
_journal_name_full Crystals
_journal_page_first 318
_journal_paper_doi 10.3390/cryst14040318
_journal_volume 14
_journal_year 2024
_chemical_formula_sum 'C24 H28 Mn N4 O5'
_chemical_formula_weight 507.44
_space_group_crystal_system orthorhombic
_space_group_IT_number 60
_space_group_name_Hall '-P 2n 2ab'
_space_group_name_H-M_alt 'P b c n'
_atom_sites_solution_hydrogens mixed
_audit_creation_method SHELXL-2018/3
_cell_angle_alpha 90
_cell_angle_beta 90
_cell_angle_gamma 90
_cell_formula_units_Z 4
_cell_length_a 19.2401(10)
_cell_length_b 12.1579(7)
_cell_length_c 10.1312(6)
_cell_measurement_reflns_used 9948
_cell_measurement_temperature 100(2)
_cell_measurement_theta_max 68.23
_cell_measurement_theta_min 4.36
_cell_volume 2369.9(2)
_computing_structure_refinement 'SHELXL-2018/3 (Sheldrick, 2018)'
_diffrn_ambient_temperature 100(2)
_diffrn_measured_fraction_theta_full 0.984
_diffrn_measured_fraction_theta_max 0.984
_diffrn_measurement_device_type 'Bruker D8 Venture'
_diffrn_measurement_method '\f and \w scans'
_diffrn_radiation_type CuK\a
_diffrn_radiation_wavelength 1.54178
_diffrn_reflns_av_R_equivalents 0.0568
_diffrn_reflns_av_unetI/netI 0.0377
_diffrn_reflns_Laue_measured_fraction_full 0.984
_diffrn_reflns_Laue_measured_fraction_max 0.984
_diffrn_reflns_limit_h_max 23
_diffrn_reflns_limit_h_min -23
_diffrn_reflns_limit_k_max 14
_diffrn_reflns_limit_k_min -14
_diffrn_reflns_limit_l_max 12
_diffrn_reflns_limit_l_min -11
_diffrn_reflns_number 19422
_diffrn_reflns_point_group_measured_fraction_full 0.984
_diffrn_reflns_point_group_measured_fraction_max 0.984
_diffrn_reflns_theta_full 67.679
_diffrn_reflns_theta_max 68.225
_diffrn_reflns_theta_min 7.285
_exptl_absorpt_coefficient_mu 4.893
_exptl_absorpt_correction_T_max 0.7531
_exptl_absorpt_correction_T_min 0.2530
_exptl_absorpt_correction_type multi-scan
_exptl_absorpt_process_details
;
SADABS-2016/2 (Bruker,2016/2) was used for absorption correction.
wR2(int) was 0.1497 before and 0.0836 after correction.
The Ratio of minimum to maximum transmission is 0.3359.
The \l/2 correction factor is Not present.
;
_exptl_crystal_colour YELLOW
_exptl_crystal_density_diffrn 1.422
_exptl_crystal_description BLOCK
_exptl_crystal_F_000 1060
_exptl_crystal_size_max 0.450
_exptl_crystal_size_mid 0.270
_exptl_crystal_size_min 0.250
_refine_diff_density_max 0.454
_refine_diff_density_min -0.490
_refine_diff_density_rms 0.074
_refine_ls_extinction_coef 0.0087(7)
_refine_ls_extinction_expression Fc^*^=kFc[1+0.001xFc^2^\l^3^/sin(2\q)]^-1/4^
_refine_ls_extinction_method 'SHELXL-2018/3 (Sheldrick 2018)'
_refine_ls_goodness_of_fit_ref 1.086
_refine_ls_hydrogen_treatment constr
_refine_ls_matrix_type full
_refine_ls_number_parameters 161
_refine_ls_number_reflns 2136
_refine_ls_number_restraints 1
_refine_ls_restrained_S_all 1.086
_refine_ls_R_factor_all 0.0434
_refine_ls_R_factor_gt 0.0414
_refine_ls_shift/su_max 0.000
_refine_ls_shift/su_mean 0.000
_refine_ls_structure_factor_coef Fsqd
_refine_ls_weighting_details 'w=1/[\s^2^(Fo^2^)+(0.0659P)^2^+1.9849P] where P=(Fo^2^+2Fc^2^)/3'
_refine_ls_weighting_scheme calc
_refine_ls_wR_factor_gt 0.1109
_refine_ls_wR_factor_ref 0.1133
_reflns_Friedel_coverage 0.000
_reflns_number_gt 2037
_reflns_number_total 2136
_reflns_threshold_expression 'I > 2\s(I)'
_cod_data_source_file MnCl2_DMP_bz.cif
_cod_data_source_block shelx
_cod_database_code 1571376
_shelx_shelxl_version_number 2018/3
_shelx_space_group_comment
;
The symmetry employed for this shelxl refinement is uniquely defined
by the following loop, which should always be used as a source of
symmetry information in preference to the above space-group names.
They are only intended as comments.
;
_shelx_estimated_absorpt_t_min 0.217
_shelx_estimated_absorpt_t_max 0.374

loop_
_space_group_symop_operation_xyz
'x, y, z'
'-x+1/2, -y+1/2, z+1/2'
'-x, y, -z+1/2'
'x+1/2, -y+1/2, -z'
'-x, -y, -z'
'x-1/2, y-1/2, -z-1/2'
'x, -y, z-1/2'
'-x-1/2, y-1/2, z'

loop_
_atom_site_label
_atom_site_type_symbol
_atom_site_fract_x
_atom_site_fract_y
_atom_site_fract_z
_atom_site_U_iso_or_equiv
_atom_site_adp_type
_atom_site_occupancy
_atom_site_site_symmetry_order
_atom_site_calc_flag
_atom_site_refinement_flags_posn
_atom_site_refinement_flags_adp
_atom_site_refinement_flags_occupancy
_atom_site_disorder_assembly
_atom_site_disorder_group
Mn1 Mn 0.500000 0.66638(3) 0.250000 0.0092(2) Uani 1 2 d DS T P . .
O2 O 0.53327(7) 0.76940(12) 0.40197(13) 0.0172(4) Uani 1 1 d . . . . .
O3 O 0.53019(7) 0.61825(11) 0.52443(16) 0.0199(4) Uani 1 1 d . . . . .
O1 O 0.500000 0.49100(18) 0.250000 0.0227(5) Uani 1 2 d GS T P . .
H1B H 0.488752 0.447620 0.314877 0.034 Uiso 0.5 1 d DG U P . .
H1A H 0.503281 0.447722 0.181904 0.034 Uiso 0.5 1 d DG U P . .
N1 N 0.61067(8) 0.65499(13) 0.16079(16) 0.0136(4) Uani 1 1 d . . . . .
N2 N 0.61925(8) 0.57118(14) 0.07311(17) 0.0168(4) Uani 1 1 d . . . . .
H2 H 0.584915 0.530095 0.043743 0.020 Uiso 1 1 calc R U . . .
C1 C 0.54285(9) 0.71992(15) 0.50959(18) 0.0111(4) Uani 1 1 d . . . . .
C9 C 0.67484(9) 0.69615(16) 0.17763(19) 0.0123(4) Uani 1 1 d . . . . .
C2 C 0.57019(9) 0.78608(15) 0.62222(19) 0.0110(4) Uani 1 1 d . . . . .
C10 C 0.72320(10) 0.63771(17) 0.10176(19) 0.0156(4) Uani 1 1 d . . . . .
H10 H 0.771838 0.650475 0.096532 0.019 Uiso 1 1 calc R U . . .
C11 C 0.68586(10) 0.55800(17) 0.0363(2) 0.0178(4) Uani 1 1 d . . . . .
C7 C 0.56447(10) 0.90010(16) 0.6170(2) 0.0190(5) Uani 1 1 d . . . . .
H7 H 0.545191 0.934165 0.540987 0.023 Uiso 1 1 calc R U . . .
C8 C 0.68911(11) 0.79105(18) 0.2671(2) 0.0187(5) Uani 1 1 d . . . . .
H8B H 0.701779 0.855583 0.214379 0.028 Uiso 1 1 calc R U . . .
H8C H 0.727502 0.772397 0.326627 0.028 Uiso 1 1 calc R U . . .
H8A H 0.647432 0.807480 0.319102 0.028 Uiso 1 1 calc R U . . .
C3 C 0.59996(11) 0.7371(2) 0.7331(2) 0.0188(5) Uani 1 1 d . . . . .
H3 H 0.604640 0.659353 0.737525 0.023 Uiso 1 1 calc R U . . .
C12 C 0.70588(12) 0.4696(2) -0.0584(3) 0.0328(6) Uani 1 1 d . . . . .
H12B H 0.730468 0.411037 -0.011112 0.049 Uiso 1 1 calc R U . . .
H12C H 0.736337 0.500328 -0.126634 0.049 Uiso 1 1 calc R U . . .
H12A H 0.663999 0.439328 -0.099795 0.049 Uiso 1 1 calc R U . . .
C4 C 0.62274(11) 0.8022(3) 0.8372(2) 0.0303(6) Uani 1 1 d . . . . .
H4 H 0.643309 0.768971 0.912519 0.036 Uiso 1 1 calc R U . . .
C6 C 0.58660(12) 0.9642(2) 0.7216(3) 0.0347(6) Uani 1 1 d . . . . .
H6 H 0.581874 1.041926 0.717795 0.042 Uiso 1 1 calc R U . . .
C5 C 0.61557(11) 0.9152(2) 0.8315(3) 0.0366(7) Uani 1 1 d . . . . .
H5 H 0.630627 0.959347 0.903384 0.044 Uiso 1 1 calc R U . . .

loop_
_atom_site_aniso_label
_atom_site_aniso_U_11
_atom_site_aniso_U_22
_atom_site_aniso_U_33
_atom_site_aniso_U_23
_atom_site_aniso_U_13
_atom_site_aniso_U_12
Mn1 0.0063(3) 0.0074(3) 0.0140(3) 0.000 0.00039(14) 0.000
O2 0.0154(7) 0.0234(7) 0.0129(7) 0.0001(5) -0.0008(5) -0.0033(6)
O3 0.0132(7) 0.0086(7) 0.0379(9) -0.0023(6) -0.0089(6) 0.0008(5)
O1 0.0264(12) 0.0085(10) 0.0332(14) 0.000 0.0158(9) 0.000
N1 0.0078(8) 0.0156(8) 0.0175(9) -0.0032(6) 0.0017(6) -0.0027(6)
N2 0.0094(8) 0.0208(9) 0.0201(9) -0.0083(7) 0.0036(6) -0.0070(6)
C1 0.0041(8) 0.0128(9) 0.0164(10) -0.0023(7) 0.0011(7) 0.0017(7)
C9 0.0104(9) 0.0120(9) 0.0146(9) 0.0032(7) -0.0013(7) -0.0032(7)
C2 0.0044(8) 0.0134(9) 0.0153(10) 0.0001(7) 0.0029(7) -0.0023(7)
C10 0.0072(8) 0.0192(9) 0.0203(10) 0.0016(8) 0.0024(7) -0.0029(7)
C11 0.0123(9) 0.0200(10) 0.0211(10) -0.0040(8) 0.0060(8) -0.0036(8)
C7 0.0115(9) 0.0140(9) 0.0315(12) -0.0030(8) -0.0023(8) -0.0001(7)
C8 0.0148(10) 0.0159(11) 0.0253(11) -0.0029(8) 0.0007(8) -0.0051(8)
C3 0.0111(10) 0.0269(12) 0.0185(10) 0.0072(8) -0.0015(7) -0.0082(9)
C12 0.0220(11) 0.0369(14) 0.0395(14) -0.0227(11) 0.0137(10) -0.0080(10)
C4 0.0113(10) 0.0646(17) 0.0149(11) 0.0002(11) -0.0002(8) -0.0128(11)
C6 0.0159(11) 0.0261(13) 0.0621(17) -0.0277(12) -0.0056(12) 0.0022(10)
C5 0.0124(10) 0.0608(18) 0.0367(14) -0.0346(13) 0.0006(10) -0.0057(10)

loop_
_atom_type_symbol
_atom_type_description
_atom_type_scat_dispersion_real
_atom_type_scat_dispersion_imag
_atom_type_scat_source
C C 0.0181 0.0091 'International Tables Vol C Tables 4.2.6.8 and 6.1.1.4'
H H 0.0000 0.0000 'International Tables Vol C Tables 4.2.6.8 and 6.1.1.4'
N N 0.0311 0.0180 'International Tables Vol C Tables 4.2.6.8 and 6.1.1.4'
O O 0.0492 0.0322 'International Tables Vol C Tables 4.2.6.8 and 6.1.1.4'
Mn Mn -0.5299 2.8052 'International Tables Vol C Tables 4.2.6.8 and 6.1.1.4'

loop_
_geom_angle_atom_site_label_1
_geom_angle_atom_site_label_2
_geom_angle_atom_site_label_3
_geom_angle
_geom_angle_site_symmetry_1
_geom_angle_site_symmetry_3
_geom_angle_publ_flag
O2 Mn1 O2 106.18(8) 3_655 . ?
O2 Mn1 O1 126.91(4) 3_655 . ?
O2 Mn1 O1 126.91(4) . . ?
O2 Mn1 N1 92.39(5) 3_655 3_655 ?
O2 Mn1 N1 91.72(6) . 3_655 ?
O1 Mn1 N1 86.57(4) . 3_655 ?
O2 Mn1 N1 91.72(6) 3_655 . ?
O2 Mn1 N1 92.40(5) . . ?
O1 Mn1 N1 86.57(4) . . ?
N1 Mn1 N1 173.15(8) 3_655 . ?
C1 O2 Mn1 113.42(12) . . ?
Mn1 O1 H1B 127.3 . . ?
Mn1 O1 H1A 127.2 . . ?
H1B O1 H1A 104.5 . . ?
Mn1 O1 H1B 127.3(4) . 3_655 ?
H1B O1 H1B 105.4 . 3_655 ?
H1A O1 H1B 10.3 . 3_655 ?
Mn1 O1 H1A 127.2(5) . 3_655 ?
H1B O1 H1A 10.3 . 3_655 ?
H1A O1 H1A 105.6 . 3_655 ?
H1B O1 H1A 104.5 3_655 3_655 ?
C9 N1 N2 104.49(15) . . ?
C9 N1 Mn1 140.61(13) . . ?
N2 N1 Mn1 114.23(11) . . ?
C11 N2 N1 112.68(16) . . ?
C11 N2 H2 123.7 . . ?
N1 N2 H2 123.7 . . ?
O2 C1 O3 122.68(17) . . ?
O2 C1 C2 117.16(16) . . ?
O3 C1 C2 120.16(16) . . ?
N1 C9 C10 110.61(17) . . ?
N1 C9 C8 122.29(17) . . ?
C10 C9 C8 127.10(17) . . ?
C7 C2 C3 119.25(19) . . ?
C7 C2 C1 118.70(17) . . ?
C3 C2 C1 122.03(18) . . ?
C11 C10 C9 105.95(16) . . ?
C11 C10 H10 127.0 . . ?
C9 C10 H10 127.0 . . ?
N2 C11 C10 106.27(17) . . ?
N2 C11 C12 120.70(18) . . ?
C10 C11 C12 133.03(19) . . ?
C6 C7 C2 120.5(2) . . ?
C6 C7 H7 119.7 . . ?
C2 C7 H7 119.7 . . ?
C9 C8 H8B 109.5 . . ?
C9 C8 H8C 109.5 . . ?
H8B C8 H8C 109.5 . . ?
C9 C8 H8A 109.5 . . ?
H8B C8 H8A 109.5 . . ?
H8C C8 H8A 109.5 . . ?
C4 C3 C2 119.8(2) . . ?
C4 C3 H3 120.1 . . ?
C2 C3 H3 120.1 . . ?
C11 C12 H12B 109.5 . . ?
C11 C12 H12C 109.5 . . ?
H12B C12 H12C 109.5 . . ?
C11 C12 H12A 109.5 . . ?
H12B C12 H12A 109.5 . . ?
H12C C12 H12A 109.5 . . ?
C5 C4 C3 120.2(2) . . ?
C5 C4 H4 119.9 . . ?
C3 C4 H4 119.9 . . ?
C5 C6 C7 120.0(2) . . ?
C5 C6 H6 120.0 . . ?
C7 C6 H6 120.0 . . ?
C6 C5 C4 120.2(2) . . ?
C6 C5 H5 119.9 . . ?
C4 C5 H5 119.9 . . ?

loop_
_geom_bond_atom_site_label_1
_geom_bond_atom_site_label_2
_geom_bond_distance
_geom_bond_site_symmetry_2
_geom_bond_publ_flag
Mn1 O2 2.0854(14) 3_655 ?
Mn1 O2 2.0854(14) . ?
Mn1 O1 2.132(2) . ?
Mn1 N1 2.3173(16) 3_655 ?
Mn1 N1 2.3173(16) . ?
O2 C1 1.259(2) . ?
O3 C1 1.269(2) . ?
O1 H1B 0.8701 . ?
O1 H1A 0.8700 . ?
O1 H1B 0.87(2) 3_655 ?
O1 H1A 0.87(2) 3_655 ?
N1 C9 1.343(2) . ?
N1 N2 1.362(2) . ?
N2 C11 1.344(2) . ?
N2 H2 0.8800 . ?
C1 C2 1.492(3) . ?
C9 C10 1.400(3) . ?
C9 C8 1.493(3) . ?
C2 C7 1.392(3) . ?
C2 C3 1.395(3) . ?
C10 C11 1.377(3) . ?
C10 H10 0.9500 . ?
C11 C12 1.492(3) . ?
C7 C6 1.382(3) . ?
C7 H7 0.9500 . ?
C8 H8B 0.9800 . ?
C8 H8C 0.9800 . ?
C8 H8A 0.9800 . ?
C3 C4 1.390(3) . ?
C3 H3 0.9500 . ?
C12 H12B 0.9800 . ?
C12 H12C 0.9800 . ?
C12 H12A 0.9800 . ?
C4 C5 1.382(4) . ?
C4 H4 0.9500 . ?
C6 C5 1.380(4) . ?
C6 H6 0.9500 . ?
C5 H5 0.9500 . ?

loop_
_geom_hbond_atom_site_label_D
_geom_hbond_atom_site_label_H
_geom_hbond_atom_site_label_A
_geom_hbond_distance_DH
_geom_hbond_distance_HA
_geom_hbond_distance_DA
_geom_hbond_angle_DHA
_geom_hbond_site_symmetry_A
_geom_hbond_publ_flag
O1 H1B O3 0.87 1.85 2.7063(19) 167.4 5_666 yes
O1 H1A O3 0.87 1.86 2.7063(19) 164.1 7_565 yes
N2 H2 O3 0.88 2.10 2.913(2) 153.7 7_565 yes
N2 H2 O3 0.88 2.56 3.094(2) 120.3 3_655 yes

loop_
_geom_torsion_atom_site_label_1
_geom_torsion_atom_site_label_2
_geom_torsion_atom_site_label_3
_geom_torsion_atom_site_label_4
_geom_torsion
_geom_torsion_site_symmetry_1
_geom_torsion_site_symmetry_2
_geom_torsion_site_symmetry_3
_geom_torsion_site_symmetry_4
_geom_torsion_publ_flag
C9 N1 N2 C11 0.7(2) . . . . ?
Mn1 N1 N2 C11 -171.93(14) . . . . ?
Mn1 O2 C1 O3 -3.1(2) . . . . ?
Mn1 O2 C1 C2 176.96(11) . . . . ?
N2 N1 C9 C10 -0.5(2) . . . . ?
Mn1 N1 C9 C10 168.88(15) . . . . ?
N2 N1 C9 C8 179.80(18) . . . . ?
Mn1 N1 C9 C8 -10.8(3) . . . . ?
O2 C1 C2 C7 18.6(2) . . . . ?
O3 C1 C2 C7 -161.32(17) . . . . ?
O2 C1 C2 C3 -162.64(17) . . . . ?
O3 C1 C2 C3 17.4(3) . . . . ?
N1 C9 C10 C11 0.1(2) . . . . ?
C8 C9 C10 C11 179.8(2) . . . . ?
N1 N2 C11 C10 -0.6(2) . . . . ?
N1 N2 C11 C12 179.4(2) . . . . ?
C9 C10 C11 N2 0.3(2) . . . . ?
C9 C10 C11 C12 -179.8(2) . . . . ?
C3 C2 C7 C6 -1.4(3) . . . . ?
C1 C2 C7 C6 177.40(19) . . . . ?
C7 C2 C3 C4 0.7(3) . . . . ?
C1 C2 C3 C4 -178.05(18) . . . . ?
C2 C3 C4 C5 0.4(3) . . . . ?
C2 C7 C6 C5 0.9(3) . . . . ?
C7 C6 C5 C4 0.2(4) . . . . ?
C3 C4 C5 C6 -0.9(3) . . . . ?
